data_4504929
loop_
_publ_author_name
'Zeng, Qingdao'
'Wu, Dongxia'
'Liu, Caiming'
'Ma, Hongwei'
'Lu, Jun'
'Xu, Shandong'
'Li, Yan'
'Wang, Chen'
'Bai, Chunli'

_publ_section_title
;
 Crystal Engineering Based on Polymeric Hydrogen-Bonded Supramolecules by
 Self-Assembling of 4,4&#x2018;-(9-Fluorenylidene)diphenol and
 4,4&#x2018;-Cyclohexylidenebisphenol with Bipyridines
;
_journal_issue 3
_journal_name_full 'Crystal Growth &amp; Design'
_journal_page_first 1041
_journal_paper_doi 10.1021/cg049650v
_journal_volume 5
_journal_year 2005
_chemical_formula_sum 'C35 H26 N2 O2'
_chemical_formula_weight 506.58
_chemical_name_systematic
; 
 ? 
;
_space_group_IT_number 14
_symmetry_cell_setting monoclinic
_symmetry_space_group_name_Hall '-P 2ybc'
_symmetry_space_group_name_H-M 'P 1 21/c 1'
_atom_sites_solution_hydrogens geom
_atom_sites_solution_primary direct
_atom_sites_solution_secondary difmap
_audit_creation_method SHELXL-97
_cell_angle_alpha 90.00
_cell_angle_beta 92.60(3)
_cell_angle_gamma 90.00
_cell_formula_units_Z 12
_cell_length_a 12.511(3)
_cell_length_b 27.820(6)
_cell_length_c 23.127(5)
_cell_measurement_reflns_used 60638
_cell_measurement_temperature 293(2)
_cell_measurement_theta_max 27.36
_cell_measurement_theta_min 1.15
_cell_volume 8041(3)
_computing_cell_refinement 'Rapid Auto(Rigaku 2001)'
_computing_data_collection 'Rapid Auto(Rigaku 2001)'
_computing_data_reduction 'Rapid Auto(Rigaku 2001)'
_computing_structure_refinement 'SHELXL-97 (Sheldrick, 1997)'
_computing_structure_solution 'SHELXS-97 (Sheldrick, 1990)'
_diffrn_ambient_temperature 293(2)
_diffrn_measured_fraction_theta_full 0.955
_diffrn_measured_fraction_theta_max 0.955
_diffrn_measurement_device_type 'Rigaku Raxis Rapid IP'
_diffrn_measurement_method oscillation
_diffrn_radiation_monochromator graphite
_diffrn_radiation_source 'Rotating Anode'
_diffrn_radiation_type MoK\a
_diffrn_radiation_wavelength 0.71073
_diffrn_reflns_av_R_equivalents 0.0549
_diffrn_reflns_av_sigmaI/netI 0.0904
_diffrn_reflns_limit_h_max 16
_diffrn_reflns_limit_h_min -15
_diffrn_reflns_limit_k_max 35
_diffrn_reflns_limit_k_min -34
_diffrn_reflns_limit_l_max 29
_diffrn_reflns_limit_l_min -29
_diffrn_reflns_number 60638
_diffrn_reflns_theta_full 27.36
_diffrn_reflns_theta_max 27.36
_diffrn_reflns_theta_min 1.15
_exptl_absorpt_coefficient_mu 0.078
_exptl_absorpt_correction_T_max 0.9869
_exptl_absorpt_correction_T_min 0.9575
_exptl_absorpt_correction_type empirical
_exptl_absorpt_process_details abscor
_exptl_crystal_colour yellow
_exptl_crystal_density_diffrn 1.255
_exptl_crystal_density_method 'not measured'
_exptl_crystal_description block
_exptl_crystal_F_000 3192
_exptl_crystal_size_max 0.56
_exptl_crystal_size_mid 0.28
_exptl_crystal_size_min 0.17
_refine_diff_density_max 0.340
_refine_diff_density_min -0.213
_refine_diff_density_rms 0.039
_refine_ls_extinction_coef 0.00194(10)
_refine_ls_extinction_expression Fc^*^=kFc[1+0.001xFc^2^\l^3^/sin(2\q)]^-1/4^
_refine_ls_extinction_method SHELXL
_refine_ls_goodness_of_fit_ref 0.969
_refine_ls_hydrogen_treatment mixed
_refine_ls_matrix_type full
_refine_ls_number_parameters 1073
_refine_ls_number_reflns 17371
_refine_ls_number_restraints 6
_refine_ls_restrained_S_all 0.969
_refine_ls_R_factor_all 0.1305
_refine_ls_R_factor_gt 0.0534
_refine_ls_shift/su_max 0.001
_refine_ls_shift/su_mean 0.000
_refine_ls_structure_factor_coef Fsqd
_refine_ls_weighting_details 'calc w=1/[\s^2^(Fo^2^)+(0.0453P)^2^+0.0000P] where P=(Fo^2^+2Fc^2^)/3'
_refine_ls_weighting_scheme calc
_refine_ls_wR_factor_gt 0.1134
_refine_ls_wR_factor_ref 0.1354
_reflns_number_gt 7869
_reflns_number_total 17371
_reflns_threshold_expression >2sigma(I)
_cod_data_source_file cg049650vsi20050217_075418.cif
_cod_data_source_block b
_cod_depositor_comments
;
The following automatic conversions were performed:

'_symmetry_cell_setting' value 'Monoclinic' changed to 'monoclinic'
according to /home/saulius/struct/CIF-dictionaries/cif_core.dic
dictionary named 'cif_core.dic' version 2.4.1 from 2010-06-29.

Automatic conversion script
Id: cif_fix_values 1715 2011-07-08 13:25:40Z adriana 
;
_cod_original_cell_volume 8042(3)
_cod_original_sg_symbol_H-M P2(1)/c
_cod_database_code 4504929

loop_
_symmetry_equiv_pos_as_xyz
'x, y, z'
'-x, y+1/2, -z+1/2'
'-x, -y, -z'
'x, -y-1/2, z-1/2'

loop_
_atom_site_label
_atom_site_type_symbol
_atom_site_fract_x
_atom_site_fract_y
_atom_site_fract_z
_atom_site_U_iso_or_equiv
_atom_site_adp_type
_atom_site_occupancy
_atom_site_symmetry_multiplicity
_atom_site_calc_flag
_atom_site_refinement_flags
O1 O 0.40775(14) 0.55517(6) 0.30881(7) 0.0688(5) Uani 1 1 d D
O2 O 0.08127(14) 0.53284(6) 0.67614(8) 0.0697(5) Uani 1 1 d D
O3 O 0.38257(14) 0.18910(6) 0.28652(7) 0.0694(5) Uani 1 1 d D
O4 O 0.05520(14) 0.23105(6) 0.65219(8) 0.0684(5) Uani 1 1 d D
O5 O 0.42687(14) 0.62101(7) -0.16250(8) 0.0743(5) Uani 1 1 d D
O6 O 0.11507(14) 0.62004(6) 0.20880(8) 0.0720(5) Uani 1 1 d D
C1 C 0.36919(17) 0.52704(8) 0.35151(9) 0.0503(6) Uani 1 1 d .
C2 C 0.27763(17) 0.53799(8) 0.37983(9) 0.0530(6) Uani 1 1 d .
H2B H 0.2381 0.5652 0.3693 0.064 Uiso 1 1 calc R
C3 C 0.24452(16) 0.50876(8) 0.42365(9) 0.0512(6) Uani 1 1 d .
H3B H 0.1827 0.5167 0.4424 0.061 Uiso 1 1 calc R
C4 C 0.30063(15) 0.46796(7) 0.44054(9) 0.0419(5) Uani 1 1 d .
C5 C 0.39187(17) 0.45737(8) 0.41121(9) 0.0521(6) Uani 1 1 d .
H5B H 0.4314 0.4301 0.4214 0.063 Uiso 1 1 calc R
C6 C 0.42546(18) 0.48640(8) 0.36716(10) 0.0580(6) Uani 1 1 d .
H6B H 0.4867 0.4784 0.3480 0.070 Uiso 1 1 calc R
C7 C 0.12614(17) 0.51052(8) 0.63068(9) 0.0479(5) Uani 1 1 d .
C8 C 0.07494(18) 0.47133(9) 0.60677(10) 0.0625(7) Uani 1 1 d .
H8A H 0.0115 0.4607 0.6218 0.075 Uiso 1 1 calc R
C9 C 0.11662(17) 0.44751(8) 0.56058(10) 0.0553(6) Uani 1 1 d .
H9A H 0.0810 0.4207 0.5455 0.066 Uiso 1 1 calc R
C10 C 0.20924(15) 0.46228(7) 0.53624(9) 0.0413(5) Uani 1 1 d .
C11 C 0.25919(17) 0.50206(8) 0.56082(10) 0.0543(6) Uani 1 1 d .
H11A H 0.3218 0.5132 0.5453 0.065 Uiso 1 1 calc R
C12 C 0.21948(17) 0.52576(8) 0.60753(10) 0.0566(6) Uani 1 1 d .
H12A H 0.2559 0.5521 0.6234 0.068 Uiso 1 1 calc R
C13 C 0.26003(15) 0.43420(7) 0.48714(9) 0.0409(5) Uani 1 1 d .
C14 C 0.18513(17) 0.39689(8) 0.45857(9) 0.0469(5) Uani 1 1 d .
C15 C 0.09231(19) 0.40436(9) 0.42469(10) 0.0619(7) Uani 1 1 d .
H15A H 0.0672 0.4353 0.4172 0.074 Uiso 1 1 calc R
C16 C 0.0379(2) 0.36493(11) 0.40224(11) 0.0775(8) Uani 1 1 d .
H16A H -0.0242 0.3693 0.3792 0.093 Uiso 1 1 calc R
C17 C 0.0749(2) 0.31921(11) 0.41362(12) 0.0819(9) Uani 1 1 d .
H17A H 0.0370 0.2931 0.3982 0.098 Uiso 1 1 calc R
C18 C 0.1670(2) 0.31115(9) 0.44749(11) 0.0718(8) Uani 1 1 d .
H18A H 0.1912 0.2800 0.4548 0.086 Uiso 1 1 calc R
C19 C 0.22251(18) 0.35043(8) 0.47022(9) 0.0500(6) Uani 1 1 d .
C20 C 0.32154(18) 0.35329(8) 0.50622(9) 0.0472(5) Uani 1 1 d .
C21 C 0.3861(2) 0.31739(8) 0.53115(10) 0.0602(7) Uani 1 1 d .
H21A H 0.3683 0.2852 0.5263 0.072 Uiso 1 1 calc R
C22 C 0.4767(2) 0.33052(9) 0.56309(11) 0.0652(7) Uani 1 1 d .
H22A H 0.5204 0.3069 0.5801 0.078 Uiso 1 1 calc R
C23 C 0.5036(2) 0.37790(9) 0.57023(10) 0.0657(7) Uani 1 1 d .
H23A H 0.5658 0.3860 0.5915 0.079 Uiso 1 1 calc R
C24 C 0.43965(18) 0.41383(8) 0.54632(10) 0.0555(6) Uani 1 1 d .
H24A H 0.4587 0.4459 0.5513 0.067 Uiso 1 1 calc R
C25 C 0.34704(17) 0.40159(7) 0.51499(9) 0.0439(5) Uani 1 1 d .
C26 C 0.34218(17) 0.16991(8) 0.33512(9) 0.0493(6) Uani 1 1 d .
C27 C 0.39279(18) 0.13041(8) 0.35949(10) 0.0573(6) Uani 1 1 d .
H27A H 0.4528 0.1177 0.3427 0.069 Uiso 1 1 calc R
C28 C 0.35497(17) 0.10951(8) 0.40879(10) 0.0520(6) Uani 1 1 d .
H28A H 0.3898 0.0826 0.4244 0.062 Uiso 1 1 calc R
C29 C 0.26702(15) 0.12742(7) 0.43548(9) 0.0400(5) Uani 1 1 d .
C30 C 0.21762(17) 0.16738(8) 0.41030(9) 0.0508(6) Uani 1 1 d .
H30A H 0.1582 0.1805 0.4272 0.061 Uiso 1 1 calc R
C31 C 0.25404(17) 0.18822(8) 0.36095(10) 0.0536(6) Uani 1 1 d .
H31A H 0.2188 0.2149 0.3450 0.064 Uiso 1 1 calc R
C32 C 0.09865(17) 0.20112(8) 0.61312(9) 0.0483(5) Uani 1 1 d .
C33 C 0.19490(17) 0.20926(8) 0.58835(9) 0.0550(6) Uani 1 1 d .
H33A H 0.2353 0.2362 0.5990 0.066 Uiso 1 1 calc R
C34 C 0.23194(17) 0.17774(8) 0.54772(10) 0.0556(6) Uani 1 1 d .
H34A H 0.2969 0.1841 0.5313 0.067 Uiso 1 1 calc R
C35 C 0.17524(15) 0.13703(7) 0.53074(9) 0.0407(5) Uani 1 1 d .
C36 C 0.07982(16) 0.12925(8) 0.55707(10) 0.0519(6) Uani 1 1 d .
H36A H 0.0398 0.1021 0.5470 0.062 Uiso 1 1 calc R
C37 C 0.04222(18) 0.16037(8) 0.59763(10) 0.0583(6) Uani 1 1 d .
H37A H -0.0220 0.1538 0.6148 0.070 Uiso 1 1 calc R
C38 C 0.21693(15) 0.10181(7) 0.48623(9) 0.0412(5) Uani 1 1 d .
C39 C 0.29275(16) 0.06485(8) 0.51553(9) 0.0445(5) Uani 1 1 d .
C40 C 0.38721(18) 0.07266(9) 0.54802(9) 0.0581(6) Uani 1 1 d .
H40A H 0.4120 0.1037 0.5551 0.070 Uiso 1 1 calc R
C41 C 0.44397(19) 0.03325(11) 0.56970(10) 0.0673(7) Uani 1 1 d .
H41A H 0.5075 0.0379 0.5914 0.081 Uiso 1 1 calc R
C42 C 0.4071(2) -0.01262(10) 0.55939(11) 0.0722(8) Uani 1 1 d .
H42A H 0.4460 -0.0386 0.5744 0.087 Uiso 1 1 calc R
C43 C 0.3134(2) -0.02093(9) 0.52720(11) 0.0634(7) Uani 1 1 d .
H43A H 0.2891 -0.0521 0.5205 0.076 Uiso 1 1 calc R
C44 C 0.25630(16) 0.01810(8) 0.50509(9) 0.0465(5) Uani 1 1 d .
C45 C 0.15663(16) 0.02022(7) 0.46953(9) 0.0429(5) Uani 1 1 d .
C46 C 0.09141(18) -0.01611(8) 0.44623(10) 0.0547(6) Uani 1 1 d .
H46A H 0.1093 -0.0482 0.4524 0.066 Uiso 1 1 calc R
C47 C 0.00039(19) -0.00408(8) 0.41400(10) 0.0602(6) Uani 1 1 d .
H47A H -0.0434 -0.0281 0.3981 0.072 Uiso 1 1 calc R
C48 C -0.02625(18) 0.04355(9) 0.40520(10) 0.0590(6) Uani 1 1 d .
H48A H -0.0886 0.0513 0.3839 0.071 Uiso 1 1 calc R
C49 C 0.03855(17) 0.07990(8) 0.42765(9) 0.0519(6) Uani 1 1 d .
H49A H 0.0204 0.1119 0.4211 0.062 Uiso 1 1 calc R
C50 C 0.13039(16) 0.06820(7) 0.45988(9) 0.0414(5) Uani 1 1 d .
C51 C 0.39039(17) 0.64566(8) -0.11669(9) 0.0509(6) Uani 1 1 d .
C52 C 0.45299(18) 0.68276(8) -0.09497(10) 0.0591(6) Uani 1 1 d .
H52A H 0.5168 0.6902 -0.1120 0.071 Uiso 1 1 calc R
C53 C 0.42158(17) 0.70892(8) -0.04802(9) 0.0513(6) Uani 1 1 d .
H53A H 0.4653 0.7337 -0.0338 0.062 Uiso 1 1 calc R
C54 C 0.32686(15) 0.69946(7) -0.02142(9) 0.0403(5) Uani 1 1 d .
C55 C 0.26564(17) 0.66195(8) -0.04417(10) 0.0545(6) Uani 1 1 d .
H55A H 0.2015 0.6545 -0.0274 0.065 Uiso 1 1 calc R
C56 C 0.29665(17) 0.63535(8) -0.09083(9) 0.0560(6) Uani 1 1 d .
H56A H 0.2537 0.6103 -0.1048 0.067 Uiso 1 1 calc R
C57 C 0.15808(18) 0.64545(8) 0.16557(10) 0.0540(6) Uani 1 1 d .
C58 C 0.24761(17) 0.63041(8) 0.13803(10) 0.0539(6) Uani 1 1 d .
H58A H 0.2820 0.6021 0.1496 0.065 Uiso 1 1 calc R
C59 C 0.28655(17) 0.65730(8) 0.09322(9) 0.0518(6) Uani 1 1 d .
H59A H 0.3466 0.6465 0.0748 0.062 Uiso 1 1 calc R
C60 C 0.23846(15) 0.69993(7) 0.07506(9) 0.0426(5) Uani 1 1 d .
C61 C 0.14950(17) 0.71449(8) 0.10347(10) 0.0568(6) Uani 1 1 d .
H61A H 0.1158 0.7431 0.0926 0.068 Uiso 1 1 calc R
C62 C 0.10924(18) 0.68757(9) 0.14785(10) 0.0618(7) Uani 1 1 d .
H62A H 0.0485 0.6981 0.1659 0.074 Uiso 1 1 calc R
C63 C 0.28898(15) 0.73058(7) 0.02840(9) 0.0420(5) Uani 1 1 d .
C64 C 0.37892(16) 0.76095(7) 0.05775(9) 0.0425(5) Uani 1 1 d .
C65 C 0.46989(16) 0.74622(8) 0.08886(9) 0.0510(6) Uani 1 1 d .
H65A H 0.4851 0.7137 0.0932 0.061 Uiso 1 1 calc R
C66 C 0.53822(18) 0.78036(8) 0.11351(10) 0.0574(6) Uani 1 1 d .
H66A H 0.5997 0.7705 0.1343 0.069 Uiso 1 1 calc R
C67 C 0.51682(19) 0.82838(8) 0.10783(10) 0.0568(6) Uani 1 1 d .
H67A H 0.5635 0.8508 0.1250 0.068 Uiso 1 1 calc R
C68 C 0.42694(18) 0.84380(8) 0.07698(9) 0.0518(6) Uani 1 1 d .
H68A H 0.4127 0.8765 0.0730 0.062 Uiso 1 1 calc R
C69 C 0.35745(16) 0.80992(7) 0.05178(9) 0.0427(5) Uani 1 1 d .
C70 C 0.25741(17) 0.81571(8) 0.01670(9) 0.0472(5) Uani 1 1 d .
C71 C 0.20598(19) 0.85721(8) -0.00301(10) 0.0603(6) Uani 1 1 d .
H71A H 0.2343 0.8874 0.0055 0.072 Uiso 1 1 calc R
C72 C 0.1122(2) 0.85216(10) -0.03535(11) 0.0725(8) Uani 1 1 d .
H72A H 0.0767 0.8796 -0.0490 0.087 Uiso 1 1 calc R
C73 C 0.06919(19) 0.80802(11) -0.04811(11) 0.0694(7) Uani 1 1 d .
H73A H 0.0050 0.8059 -0.0698 0.083 Uiso 1 1 calc R
C74 C 0.12035(18) 0.76639(9) -0.02900(10) 0.0612(7) Uani 1 1 d .
H74A H 0.0914 0.7364 -0.0379 0.073 Uiso 1 1 calc R
C75 C 0.21535(16) 0.77043(8) 0.00361(9) 0.0460(5) Uani 1 1 d .
C76 C 0.3870(2) 0.51155(11) -0.23017(13) 0.0954(10) Uani 1 1 d .
H76A H 0.4530 0.5239 -0.2397 0.115 Uiso 1 1 calc R
C77 C 0.3534(2) 0.46973(10) -0.25688(12) 0.0865(9) Uani 1 1 d .
H77A H 0.3966 0.4549 -0.2833 0.104 Uiso 1 1 calc R
C78 C 0.25790(17) 0.45003(8) -0.24505(9) 0.0464(5) Uani 1 1 d .
C79 C 0.2015(2) 0.47433(10) -0.20528(12) 0.0890(10) Uani 1 1 d .
H79A H 0.1355 0.4627 -0.1947 0.107 Uiso 1 1 calc R
C80 C 0.2417(2) 0.51584(10) -0.18094(12) 0.0950(10) Uani 1 1 d .
H80A H 0.2005 0.5314 -0.1542 0.114 Uiso 1 1 calc R
C81 C 0.2303(2) 0.34157(10) -0.34133(12) 0.0859(9) Uani 1 1 d .
H81A H 0.2673 0.3279 -0.3712 0.103 Uiso 1 1 calc R
C82 C 0.2702(2) 0.38347(10) -0.31715(11) 0.0759(8) Uani 1 1 d .
H82A H 0.3325 0.3969 -0.3305 0.091 Uiso 1 1 calc R
C83 C 0.21787(17) 0.40539(8) -0.27327(9) 0.0464(5) Uani 1 1 d .
C84 C 0.12626(19) 0.38293(9) -0.25713(11) 0.0663(7) Uani 1 1 d .
H84A H 0.0865 0.3962 -0.2281 0.080 Uiso 1 1 calc R
C85 C 0.0927(2) 0.34075(10) -0.28368(12) 0.0764(8) Uani 1 1 d .
H85A H 0.0304 0.3264 -0.2715 0.092 Uiso 1 1 calc R
C86 C 0.2026(3) 0.29695(12) 0.26870(15) 0.1060(12) Uani 1 1 d .
H86A H 0.1502 0.2771 0.2830 0.127 Uiso 1 1 calc R
C87 C 0.1797(2) 0.34452(11) 0.26296(14) 0.1001(11) Uani 1 1 d .
H87A H 0.1134 0.3559 0.2735 0.120 Uiso 1 1 calc R
C88 C 0.25234(18) 0.37582(9) 0.24204(10) 0.0579(6) Uani 1 1 d .
C89 C 0.3462(2) 0.35487(11) 0.22640(12) 0.0872(9) Uani 1 1 d .
H89A H 0.3992 0.3736 0.2108 0.105 Uiso 1 1 calc R
C90 C 0.3621(3) 0.30667(11) 0.23369(13) 0.0927(10) Uani 1 1 d .
H90A H 0.4266 0.2939 0.2224 0.111 Uiso 1 1 calc R
C91 C 0.2661(2) 0.50339(11) 0.19375(13) 0.0949(10) Uani 1 1 d .
H91A H 0.3073 0.5214 0.1693 0.114 Uiso 1 1 calc R
C92 C 0.2878(2) 0.45515(11) 0.19869(12) 0.0872(9) Uani 1 1 d .
H92A H 0.3411 0.4414 0.1773 0.105 Uiso 1 1 calc R
C93 C 0.23096(18) 0.42751(9) 0.23493(9) 0.0569(6) Uani 1 1 d .
C94 C 0.1525(2) 0.45066(10) 0.26378(11) 0.0743(8) Uani 1 1 d .
H94A H 0.1111 0.4336 0.2891 0.089 Uiso 1 1 calc R
C95 C 0.1350(2) 0.49881(10) 0.25545(11) 0.0747(8) Uani 1 1 d .
H95A H 0.0802 0.5131 0.2751 0.090 Uiso 1 1 calc R
C96 C 0.2482(2) 0.67150(11) 0.32674(13) 0.0984(11) Uani 1 1 d .
H96A H 0.2087 0.6556 0.3540 0.118 Uiso 1 1 calc R
C97 C 0.2190(2) 0.71725(10) 0.31239(12) 0.0889(10) Uani 1 1 d .
H97A H 0.1619 0.7316 0.3301 0.107 Uiso 1 1 calc R
C98 C 0.27351(17) 0.74227(8) 0.27171(9) 0.0493(6) Uani 1 1 d .
C99 C 0.35767(19) 0.71852(9) 0.24919(10) 0.0646(7) Uani 1 1 d .
H99A H 0.3986 0.7337 0.2220 0.078 Uiso 1 1 calc R
C100 C 0.3825(2) 0.67208(9) 0.26649(11) 0.0684(7) Uani 1 1 d .
H10A H 0.4403 0.6571 0.2502 0.082 Uiso 1 1 calc R
C101 C 0.2527(3) 0.85847(12) 0.19216(15) 0.1360(17) Uani 1 1 d .
H10B H 0.2863 0.8725 0.1613 0.163 Uiso 1 1 calc R
C102 C 0.2863(3) 0.81353(12) 0.20891(15) 0.1283(15) Uani 1 1 d .
H10C H 0.3410 0.7986 0.1897 0.154 Uiso 1 1 calc R
C103 C 0.24132(17) 0.79082(8) 0.25262(9) 0.0489(6) Uani 1 1 d .
C104 C 0.1631(2) 0.81618(10) 0.27721(12) 0.0871(10) Uani 1 1 d .
H10D H 0.1275 0.8029 0.3078 0.104 Uiso 1 1 calc R
C105 C 0.1355(2) 0.86126(10) 0.25766(13) 0.0861(9) Uani 1 1 d .
H10E H 0.0817 0.8773 0.2763 0.103 Uiso 1 1 calc R
N1 N 0.33309(17) 0.53523(8) -0.19237(9) 0.0706(6) Uani 1 1 d .
N2 N 0.14366(17) 0.31957(7) -0.32527(9) 0.0673(6) Uani 1 1 d .
N3 N 0.2929(2) 0.27725(8) 0.25554(9) 0.0745(6) Uani 1 1 d .
N4 N 0.19060(17) 0.52612(8) 0.22136(9) 0.0697(6) Uani 1 1 d .
N5 N 0.32912(17) 0.64793(7) 0.30470(8) 0.0666(6) Uani 1 1 d .
N6 N 0.17872(17) 0.88296(8) 0.21534(9) 0.0685(6) Uani 1 1 d .
H1 H 0.3718(15) 0.5809(6) 0.3090(9) 0.050 Uiso 1 1 d D
H2 H 0.1189(15) 0.5552(7) 0.6878(9) 0.050 Uiso 1 1 d D
H3 H 0.3455(15) 0.2148(6) 0.2767(9) 0.050 Uiso 1 1 d D
H4 H 0.0896(15) 0.2559(6) 0.6545(9) 0.050 Uiso 1 1 d D
H5 H 0.3895(15) 0.5975(6) -0.1695(9) 0.050 Uiso 1 1 d D
H6 H 0.1440(16) 0.5926(6) 0.2121(9) 0.050 Uiso 1 1 d D

loop_
_atom_site_aniso_label
_atom_site_aniso_U_11
_atom_site_aniso_U_22
_atom_site_aniso_U_33
_atom_site_aniso_U_23
_atom_site_aniso_U_13
_atom_site_aniso_U_12
O1 0.0802(12) 0.0562(11) 0.0725(11) 0.0165(10) 0.0324(9) 0.0063(9)
O2 0.0731(12) 0.0669(13) 0.0715(12) -0.0226(10) 0.0280(9) -0.0094(9)
O3 0.0856(13) 0.0621(12) 0.0627(11) 0.0098(9) 0.0264(10) 0.0020(9)
O4 0.0759(12) 0.0564(12) 0.0747(11) -0.0213(10) 0.0237(9) -0.0069(9)
O5 0.0814(13) 0.0740(14) 0.0700(12) -0.0295(10) 0.0300(10) -0.0203(10)
O6 0.0806(13) 0.0663(13) 0.0718(12) 0.0088(11) 0.0320(10) -0.0001(10)
C1 0.0558(14) 0.0442(14) 0.0516(14) 0.0022(11) 0.0126(11) -0.0020(11)
C2 0.0529(14) 0.0461(14) 0.0606(15) 0.0110(12) 0.0081(11) 0.0106(11)
C3 0.0440(13) 0.0472(14) 0.0637(15) 0.0082(12) 0.0167(11) 0.0044(10)
C4 0.0461(12) 0.0324(12) 0.0472(13) -0.0016(10) 0.0041(10) -0.0008(9)
C5 0.0576(14) 0.0376(13) 0.0624(15) 0.0020(11) 0.0168(11) 0.0084(10)
C6 0.0597(15) 0.0495(15) 0.0668(16) 0.0008(13) 0.0242(12) 0.0083(12)
C7 0.0495(13) 0.0465(14) 0.0487(13) -0.0031(11) 0.0112(10) 0.0036(11)
C8 0.0511(14) 0.0672(17) 0.0705(17) -0.0120(14) 0.0186(12) -0.0143(12)
C9 0.0514(14) 0.0503(15) 0.0650(16) -0.0129(12) 0.0105(12) -0.0147(11)
C10 0.0435(12) 0.0337(12) 0.0469(13) 0.0015(10) 0.0043(10) -0.0004(9)
C11 0.0542(14) 0.0440(14) 0.0665(16) -0.0084(12) 0.0214(11) -0.0118(11)
C12 0.0608(15) 0.0444(14) 0.0654(16) -0.0143(12) 0.0120(12) -0.0105(11)
C13 0.0440(12) 0.0309(11) 0.0481(13) 0.0000(10) 0.0040(9) -0.0013(9)
C14 0.0532(14) 0.0438(14) 0.0444(13) -0.0062(11) 0.0101(11) -0.0111(11)
C15 0.0612(16) 0.0649(17) 0.0593(16) -0.0038(13) 0.0007(13) -0.0127(13)
C16 0.0728(19) 0.090(2) 0.0697(19) -0.0094(17) -0.0005(14) -0.0267(17)
C17 0.090(2) 0.084(2) 0.073(2) -0.0229(17) 0.0143(16) -0.0469(18)
C18 0.090(2) 0.0496(16) 0.0773(19) -0.0141(14) 0.0217(16) -0.0248(14)
C19 0.0636(15) 0.0352(13) 0.0529(14) -0.0072(11) 0.0210(11) -0.0130(11)
C20 0.0612(15) 0.0354(13) 0.0463(13) -0.0011(11) 0.0173(11) -0.0015(11)
C21 0.0806(18) 0.0346(13) 0.0677(17) 0.0032(12) 0.0283(14) 0.0064(13)
C22 0.0785(19) 0.0548(17) 0.0626(17) 0.0085(13) 0.0060(14) 0.0213(14)
C23 0.0739(17) 0.0580(17) 0.0643(17) -0.0050(14) -0.0059(13) 0.0152(14)
C24 0.0644(16) 0.0415(14) 0.0600(16) -0.0063(12) -0.0038(12) 0.0024(12)
C25 0.0549(13) 0.0338(12) 0.0438(13) -0.0019(10) 0.0128(10) 0.0017(10)
C26 0.0573(14) 0.0445(14) 0.0468(14) -0.0022(11) 0.0099(11) -0.0106(11)
C27 0.0570(15) 0.0516(16) 0.0649(16) -0.0024(13) 0.0219(12) 0.0039(12)
C28 0.0498(14) 0.0429(14) 0.0639(16) 0.0053(11) 0.0102(11) 0.0063(10)
C29 0.0416(12) 0.0322(12) 0.0465(12) -0.0019(10) 0.0054(10) -0.0014(9)
C30 0.0507(14) 0.0427(14) 0.0602(15) 0.0045(11) 0.0147(11) 0.0051(11)
C31 0.0573(14) 0.0430(14) 0.0609(15) 0.0074(12) 0.0072(12) 0.0045(11)
C32 0.0530(14) 0.0429(14) 0.0495(14) -0.0076(11) 0.0070(11) 0.0016(11)
C33 0.0540(14) 0.0476(15) 0.0640(15) -0.0166(12) 0.0079(12) -0.0148(11)
C34 0.0455(14) 0.0547(16) 0.0678(16) -0.0122(12) 0.0147(11) -0.0111(11)
C35 0.0418(12) 0.0333(12) 0.0471(13) -0.0006(10) 0.0034(9) -0.0004(9)
C36 0.0500(14) 0.0366(13) 0.0702(16) -0.0037(12) 0.0158(11) -0.0114(10)
C37 0.0551(15) 0.0508(15) 0.0710(17) -0.0124(13) 0.0246(12) -0.0096(12)
C38 0.0415(12) 0.0326(12) 0.0498(13) 0.0017(10) 0.0044(10) 0.0001(9)
C39 0.0454(13) 0.0439(13) 0.0446(13) 0.0030(10) 0.0069(10) 0.0052(10)
C40 0.0592(15) 0.0620(17) 0.0532(15) 0.0028(13) 0.0029(12) 0.0044(12)
C41 0.0551(15) 0.089(2) 0.0574(16) 0.0090(15) 0.0010(12) 0.0186(15)
C42 0.0698(18) 0.076(2) 0.0723(18) 0.0239(16) 0.0181(15) 0.0347(15)
C43 0.0684(17) 0.0482(16) 0.0753(18) 0.0137(13) 0.0204(14) 0.0149(13)
C44 0.0523(14) 0.0397(13) 0.0487(13) 0.0083(11) 0.0161(11) 0.0097(11)
C45 0.0490(13) 0.0340(13) 0.0469(13) 0.0012(10) 0.0153(10) 0.0004(10)
C46 0.0657(16) 0.0345(13) 0.0657(16) -0.0061(12) 0.0227(13) -0.0061(11)
C47 0.0659(16) 0.0484(16) 0.0668(17) -0.0105(13) 0.0080(13) -0.0167(12)
C48 0.0575(15) 0.0559(17) 0.0626(16) -0.0003(13) -0.0080(12) -0.0098(12)
C49 0.0571(14) 0.0394(13) 0.0586(15) 0.0050(11) -0.0032(12) -0.0039(11)
C50 0.0464(12) 0.0337(12) 0.0445(13) -0.0005(10) 0.0079(10) -0.0027(10)
C51 0.0560(14) 0.0493(14) 0.0479(14) -0.0070(11) 0.0081(11) -0.0047(11)
C52 0.0552(15) 0.0563(16) 0.0674(16) -0.0093(13) 0.0227(12) -0.0117(12)
C53 0.0536(14) 0.0396(13) 0.0614(15) -0.0043(11) 0.0108(11) -0.0106(10)
C54 0.0415(12) 0.0331(12) 0.0464(12) -0.0006(10) 0.0031(9) 0.0006(9)
C55 0.0422(13) 0.0577(16) 0.0647(16) -0.0133(13) 0.0135(11) -0.0103(11)
C56 0.0523(14) 0.0577(16) 0.0586(15) -0.0199(12) 0.0090(11) -0.0145(11)
C57 0.0540(14) 0.0551(16) 0.0540(15) -0.0039(12) 0.0141(11) -0.0107(12)
C58 0.0557(14) 0.0418(14) 0.0650(15) 0.0051(12) 0.0129(12) 0.0007(11)
C59 0.0517(14) 0.0408(14) 0.0642(15) -0.0004(11) 0.0186(11) 0.0034(10)
C60 0.0426(12) 0.0355(12) 0.0501(13) -0.0061(10) 0.0053(10) -0.0011(9)
C61 0.0568(15) 0.0489(15) 0.0656(16) 0.0016(12) 0.0137(12) 0.0093(11)
C62 0.0561(15) 0.0589(17) 0.0725(17) 0.0007(14) 0.0264(13) 0.0126(12)
C63 0.0408(12) 0.0337(12) 0.0515(13) -0.0017(10) 0.0029(10) 0.0025(9)
C64 0.0487(13) 0.0336(12) 0.0457(13) 0.0002(10) 0.0082(10) -0.0009(10)
C65 0.0596(14) 0.0356(13) 0.0573(15) 0.0045(11) -0.0034(11) 0.0007(11)
C66 0.0620(15) 0.0517(16) 0.0574(15) 0.0031(12) -0.0084(12) -0.0058(12)
C67 0.0692(16) 0.0485(15) 0.0526(15) -0.0034(12) 0.0011(12) -0.0128(12)
C68 0.0695(16) 0.0303(13) 0.0569(15) -0.0036(11) 0.0168(12) -0.0045(11)
C69 0.0537(13) 0.0320(12) 0.0433(13) -0.0006(10) 0.0143(10) 0.0017(10)
C70 0.0540(14) 0.0384(13) 0.0502(14) 0.0032(11) 0.0137(11) 0.0081(11)
C71 0.0664(16) 0.0457(15) 0.0698(17) 0.0071(12) 0.0142(13) 0.0159(12)
C72 0.0757(19) 0.072(2) 0.0705(19) 0.0173(15) 0.0139(15) 0.0301(16)
C73 0.0536(16) 0.090(2) 0.0636(17) 0.0064(16) -0.0036(12) 0.0239(15)
C74 0.0565(15) 0.0646(17) 0.0623(16) -0.0040(13) -0.0003(12) 0.0064(13)
C75 0.0460(13) 0.0448(14) 0.0477(13) -0.0002(10) 0.0067(10) 0.0079(10)
C76 0.080(2) 0.102(3) 0.107(2) -0.042(2) 0.0375(18) -0.0412(18)
C77 0.0715(18) 0.094(2) 0.098(2) -0.0432(18) 0.0433(16) -0.0212(16)
C78 0.0535(14) 0.0479(14) 0.0382(12) 0.0014(10) 0.0069(10) 0.0017(11)
C79 0.097(2) 0.079(2) 0.096(2) -0.0399(17) 0.0563(17) -0.0360(17)
C80 0.113(2) 0.082(2) 0.094(2) -0.0435(18) 0.0556(19) -0.0296(19)
C81 0.113(2) 0.076(2) 0.0716(19) -0.0308(16) 0.0431(17) -0.0148(18)
C82 0.088(2) 0.0734(19) 0.0696(18) -0.0212(15) 0.0402(15) -0.0204(15)
C83 0.0522(13) 0.0479(14) 0.0394(13) 0.0001(10) 0.0079(10) 0.0045(11)
C84 0.0657(17) 0.0677(18) 0.0679(17) -0.0221(14) 0.0278(13) -0.0086(13)
C85 0.0742(18) 0.073(2) 0.085(2) -0.0241(16) 0.0266(15) -0.0164(15)
C86 0.087(2) 0.093(3) 0.140(3) 0.055(2) 0.027(2) -0.0019(19)
C87 0.081(2) 0.084(2) 0.139(3) 0.053(2) 0.0407(19) 0.0142(17)
C88 0.0549(15) 0.0710(18) 0.0486(14) 0.0169(13) 0.0090(11) -0.0011(13)
C89 0.101(2) 0.068(2) 0.096(2) 0.0230(17) 0.0466(18) 0.0041(17)
C90 0.111(2) 0.083(2) 0.088(2) 0.0232(18) 0.0459(18) 0.021(2)
C91 0.105(2) 0.083(2) 0.102(2) 0.0429(19) 0.0521(19) 0.0182(19)
C92 0.096(2) 0.080(2) 0.090(2) 0.0357(17) 0.0489(17) 0.0210(17)
C93 0.0584(15) 0.0697(18) 0.0433(14) 0.0140(12) 0.0097(11) 0.0001(13)
C94 0.0799(19) 0.074(2) 0.0718(18) 0.0104(15) 0.0337(14) -0.0061(15)
C95 0.0763(18) 0.080(2) 0.0701(18) 0.0087(16) 0.0269(14) 0.0015(15)
C96 0.119(3) 0.083(2) 0.099(2) 0.0476(18) 0.063(2) 0.0338(19)
C97 0.108(2) 0.073(2) 0.090(2) 0.0357(17) 0.0552(18) 0.0352(17)
C98 0.0544(14) 0.0554(15) 0.0387(12) 0.0053(11) 0.0080(10) 0.0005(11)
C99 0.0719(17) 0.0581(17) 0.0662(17) 0.0160(13) 0.0285(13) 0.0010(13)
C100 0.0712(17) 0.0619(18) 0.0740(18) 0.0107(14) 0.0252(14) 0.0105(13)
C101 0.174(4) 0.098(3) 0.144(3) 0.078(2) 0.105(3) 0.067(3)
C102 0.152(3) 0.106(3) 0.135(3) 0.077(2) 0.100(2) 0.073(2)
C103 0.0571(14) 0.0520(15) 0.0380(12) 0.0048(11) 0.0081(10) -0.0010(11)
C104 0.109(2) 0.0665(19) 0.091(2) 0.0249(16) 0.0558(18) 0.0191(17)
C105 0.104(2) 0.064(2) 0.094(2) 0.0160(17) 0.0472(18) 0.0256(16)
N1 0.0829(16) 0.0703(16) 0.0598(14) -0.0183(12) 0.0157(11) -0.0153(12)
N2 0.0839(16) 0.0584(14) 0.0606(14) -0.0149(11) 0.0135(11) -0.0078(12)
N3 0.0900(17) 0.0724(16) 0.0610(14) 0.0201(12) 0.0038(12) 0.0014(14)
N4 0.0732(15) 0.0753(16) 0.0614(13) 0.0158(12) 0.0107(11) 0.0097(12)
N5 0.0768(15) 0.0618(14) 0.0623(14) 0.0208(11) 0.0146(11) 0.0127(11)
N6 0.0824(15) 0.0633(14) 0.0611(14) 0.0164(11) 0.0178(11) 0.0137(12)

loop_
_atom_type_symbol
_atom_type_description
_atom_type_scat_dispersion_real
_atom_type_scat_dispersion_imag
_atom_type_scat_source
C C 0.0033 0.0016 'International Tables Vol C Tables 4.2.6.8 and 6.1.1.4'
H H 0.0000 0.0000 'International Tables Vol C Tables 4.2.6.8 and 6.1.1.4'
N N 0.0061 0.0033 'International Tables Vol C Tables 4.2.6.8 and 6.1.1.4'
O O 0.0106 0.0060 'International Tables Vol C Tables 4.2.6.8 and 6.1.1.4'

loop_
_geom_angle_atom_site_label_1
_geom_angle_atom_site_label_2
_geom_angle_atom_site_label_3
_geom_angle
O1 C1 C6 118.0(2)
O1 C1 C2 123.0(2)
C6 C1 C2 119.0(2)
C3 C2 C1 120.2(2)
C2 C3 C4 121.8(2)
C3 C4 C5 117.1(2)
C3 C4 C13 121.45(18)
C5 C4 C13 121.35(18)
C6 C5 C4 121.5(2)
C1 C6 C5 120.5(2)
O2 C7 C8 118.2(2)
O2 C7 C12 123.1(2)
C8 C7 C12 118.6(2)
C7 C8 C9 120.6(2)
C10 C9 C8 121.9(2)
C9 C10 C11 116.47(19)
C9 C10 C13 122.30(19)
C11 C10 C13 121.08(18)
C12 C11 C10 122.3(2)
C7 C12 C11 120.1(2)
C14 C13 C4 109.17(17)
C14 C13 C25 100.91(16)
C4 C13 C25 113.91(16)
C14 C13 C10 113.46(16)
C4 C13 C10 111.62(16)
C25 C13 C10 107.40(16)
C15 C14 C19 120.8(2)
C15 C14 C13 128.6(2)
C19 C14 C13 110.59(19)
C16 C15 C14 118.7(3)
C17 C16 C15 120.5(3)
C16 C17 C18 121.5(3)
C17 C18 C19 118.5(3)
C18 C19 C14 119.9(2)
C18 C19 C20 131.0(2)
C14 C19 C20 109.09(19)
C21 C20 C25 120.4(2)
C21 C20 C19 131.1(2)
C25 C20 C19 108.51(19)
C22 C21 C20 118.8(2)
C23 C22 C21 120.8(2)
C22 C23 C24 121.0(2)
C23 C24 C25 119.3(2)
C24 C25 C20 119.7(2)
C24 C25 C13 129.52(19)
C20 C25 C13 110.80(19)
O3 C26 C31 123.2(2)
O3 C26 C27 118.0(2)
C31 C26 C27 118.8(2)
C26 C27 C28 120.3(2)
C29 C28 C27 121.8(2)
C28 C29 C30 116.8(2)
C28 C29 C38 122.53(19)
C30 C29 C38 120.31(18)
C31 C30 C29 121.9(2)
C26 C31 C30 120.4(2)
O4 C32 C37 117.5(2)
O4 C32 C33 124.0(2)
C37 C32 C33 118.5(2)
C32 C33 C34 120.4(2)
C33 C34 C35 122.0(2)
C36 C35 C34 116.44(19)
C36 C35 C38 121.59(18)
C34 C35 C38 121.95(18)
C37 C36 C35 122.1(2)
C32 C37 C36 120.6(2)
C35 C38 C29 112.43(16)
C35 C38 C39 110.76(17)
C29 C38 C39 112.56(16)
C35 C38 C50 113.65(16)
C29 C38 C50 106.55(16)
C39 C38 C50 100.25(16)
C40 C39 C44 120.2(2)
C40 C39 C38 128.9(2)
C44 C39 C38 110.93(18)
C41 C40 C39 118.8(2)
C42 C41 C40 120.6(2)
C41 C42 C43 121.3(2)
C42 C43 C44 118.7(2)
C43 C44 C39 120.5(2)
C43 C44 C45 130.7(2)
C39 C44 C45 108.84(18)
C50 C45 C46 120.3(2)
C50 C45 C44 108.54(18)
C46 C45 C44 131.1(2)
C47 C46 C45 119.3(2)
C46 C47 C48 120.2(2)
C47 C48 C49 120.9(2)
C50 C49 C48 119.4(2)
C49 C50 C45 119.86(19)
C49 C50 C38 128.74(19)
C45 C50 C38 111.33(18)
O5 C51 C56 124.0(2)
O5 C51 C52 117.2(2)
C56 C51 C52 118.8(2)
C51 C52 C53 120.4(2)
C52 C53 C54 122.0(2)
C55 C54 C53 116.37(19)
C55 C54 C63 121.79(18)
C53 C54 C63 121.76(18)
C56 C55 C54 122.1(2)
C51 C56 C55 120.4(2)
O6 C57 C62 118.6(2)
O6 C57 C58 122.7(2)
C62 C57 C58 118.7(2)
C57 C58 C59 120.2(2)
C58 C59 C60 121.8(2)
C61 C60 C59 117.1(2)
C61 C60 C63 122.65(19)
C59 C60 C63 120.10(18)
C60 C61 C62 121.6(2)
C57 C62 C61 120.7(2)
C54 C63 C60 111.47(16)
C54 C63 C75 109.13(16)
C60 C63 C75 113.86(16)
C54 C63 C64 113.35(16)
C60 C63 C64 108.12(16)
C75 C63 C64 100.51(16)
C65 C64 C69 119.47(19)
C65 C64 C63 129.46(19)
C69 C64 C63 111.03(18)
C64 C65 C66 119.4(2)
C67 C66 C65 121.1(2)
C66 C67 C68 120.5(2)
C67 C68 C69 119.2(2)
C68 C69 C64 120.4(2)
C68 C69 C70 131.1(2)
C64 C69 C70 108.49(18)
C71 C70 C75 121.0(2)
C71 C70 C69 130.0(2)
C75 C70 C69 108.96(18)
C72 C71 C70 117.8(2)
C73 C72 C71 121.9(2)
C72 C73 C74 120.7(2)
C75 C74 C73 118.6(2)
C74 C75 C70 119.9(2)
C74 C75 C63 129.1(2)
C70 C75 C63 110.93(18)
N1 C76 C77 124.8(2)
C78 C77 C76 120.4(2)
C77 C78 C79 115.1(2)
C77 C78 C83 122.3(2)
C79 C78 C83 122.6(2)
C78 C79 C80 120.2(2)
N1 C80 C79 125.1(2)
N2 C81 C82 124.7(2)
C83 C82 C81 119.9(2)
C84 C83 C82 115.5(2)
C84 C83 C78 122.17(19)
C82 C83 C78 122.3(2)
C83 C84 C85 120.5(2)
N2 C85 C84 123.9(2)
N3 C86 C87 124.6(3)
C86 C87 C88 121.0(3)
C87 C88 C89 114.5(3)
C87 C88 C93 122.9(2)
C89 C88 C93 122.6(2)
C90 C89 C88 120.4(3)
N3 C90 C89 124.5(3)
N4 C91 C92 124.7(3)
C93 C92 C91 119.8(3)
C92 C93 C94 116.0(2)
C92 C93 C88 121.6(2)
C94 C93 C88 122.4(2)
C95 C94 C93 120.3(2)
N4 C95 C94 124.3(3)
N5 C96 C97 124.7(2)
C96 C97 C98 120.2(2)
C99 C98 C97 115.5(2)
C99 C98 C103 122.3(2)
C97 C98 C103 122.2(2)
C98 C99 C100 120.6(2)
N5 C100 C99 123.8(2)
N6 C101 C102 125.7(3)
C103 C102 C101 120.7(3)
C102 C103 C104 114.1(2)
C102 C103 C98 122.8(2)
C104 C103 C98 123.1(2)
C103 C104 C105 121.0(2)
N6 C105 C104 124.8(3)
C80 N1 C76 114.3(2)
C81 N2 C85 115.6(2)
C86 N3 C90 115.0(3)
C95 N4 C91 114.9(2)
C100 N5 C96 115.1(2)
C101 N6 C105 113.8(2)

loop_
_geom_bond_atom_site_label_1
_geom_bond_atom_site_label_2
_geom_bond_distance
O1 C1 1.365(2)
O2 C7 1.364(2)
O3 C26 1.362(2)
O4 C32 1.360(2)
O5 C51 1.358(3)
O6 C57 1.356(3)
C1 C6 1.372(3)
C1 C2 1.379(3)
C2 C3 1.378(3)
C3 C4 1.382(3)
C4 C5 1.386(3)
C4 C13 1.534(3)
C5 C6 1.380(3)
C7 C8 1.368(3)
C7 C12 1.374(3)
C8 C9 1.380(3)
C9 C10 1.374(3)
C10 C11 1.381(3)
C10 C13 1.539(3)
C11 C12 1.377(3)
C13 C14 1.528(3)
C13 C25 1.536(3)
C14 C15 1.387(3)
C14 C19 1.397(3)
C15 C16 1.380(3)
C16 C17 1.375(4)
C17 C18 1.383(4)
C18 C19 1.385(3)
C19 C20 1.463(3)
C20 C21 1.393(3)
C20 C25 1.394(3)
C21 C22 1.374(3)
C22 C23 1.368(3)
C23 C24 1.380(3)
C24 C25 1.381(3)
C26 C31 1.376(3)
C26 C27 1.376(3)
C27 C28 1.382(3)
C28 C29 1.379(3)
C29 C30 1.387(3)
C29 C38 1.531(3)
C30 C31 1.376(3)
C32 C37 1.374(3)
C32 C33 1.375(3)
C33 C34 1.381(3)
C34 C35 1.384(3)
C35 C36 1.382(3)
C35 C38 1.530(3)
C36 C37 1.375(3)
C38 C39 1.535(3)
C38 C50 1.536(3)
C39 C40 1.389(3)
C39 C44 1.396(3)
C40 C41 1.388(3)
C41 C42 1.374(4)
C42 C43 1.379(3)
C43 C44 1.385(3)
C44 C45 1.464(3)
C45 C50 1.390(3)
C45 C46 1.392(3)
C46 C47 1.374(3)
C47 C48 1.379(3)
C48 C49 1.383(3)
C49 C50 1.380(3)
C51 C56 1.371(3)
C51 C52 1.377(3)
C52 C53 1.379(3)
C53 C54 1.385(3)
C54 C55 1.384(3)
C54 C63 1.533(3)
C55 C56 1.379(3)
C57 C62 1.375(3)
C57 C58 1.378(3)
C58 C59 1.384(3)
C59 C60 1.387(3)
C60 C61 1.379(3)
C60 C63 1.534(3)
C61 C62 1.384(3)
C63 C75 1.536(3)
C63 C64 1.540(3)
C64 C65 1.381(3)
C64 C69 1.394(3)
C65 C66 1.383(3)
C66 C67 1.368(3)
C67 C68 1.373(3)
C68 C69 1.392(3)
C69 C70 1.469(3)
C70 C71 1.389(3)
C70 C75 1.393(3)
C71 C72 1.370(3)
C72 C73 1.368(4)
C73 C74 1.386(3)
C74 C75 1.383(3)
C76 N1 1.306(3)
C76 C77 1.374(3)
C77 C78 1.354(3)
C78 C79 1.364(3)
C78 C83 1.480(3)
C79 C80 1.371(3)
C80 N1 1.302(3)
C81 N2 1.313(3)
C81 C82 1.377(3)
C82 C83 1.375(3)
C83 C84 1.372(3)
C84 C85 1.381(3)
C85 N2 1.317(3)
C86 N3 1.304(3)
C86 C87 1.359(4)
C87 C88 1.363(3)
C88 C89 1.374(3)
C88 C93 1.471(3)
C89 C90 1.365(4)
C90 N3 1.310(3)
C91 N4 1.324(3)
C91 C92 1.373(4)
C92 C93 1.361(3)
C93 C94 1.372(3)
C94 C95 1.370(3)
C95 N4 1.316(3)
C96 N5 1.327(3)
C96 C97 1.361(3)
C97 C98 1.376(3)
C98 C99 1.366(3)
C98 C103 1.471(3)
C99 C100 1.384(3)
C100 N5 1.316(3)
C101 N6 1.286(3)
C101 C102 1.370(4)
C102 C103 1.338(3)
C103 C104 1.352(3)
C104 C105 1.372(3)
C105 N6 1.290(3)

loop_
_geom_hbond_atom_site_label_D
_geom_hbond_atom_site_label_H
_geom_hbond_atom_site_label_A
_geom_hbond_distance_DH
_geom_hbond_distance_HA
_geom_hbond_distance_DA
_geom_hbond_angle_DHA
_geom_hbond_site_symmetry_A
O1 H1 N5 0.846(14) 1.941(15) 2.762(3) 163(2) .
O2 H2 N6 0.819(14) 1.969(15) 2.774(3) 167(2) 4_576
O3 H3 N3 0.878(14) 1.912(15) 2.777(3) 168(2) .
O4 H4 N2 0.814(14) 1.946(16) 2.740(3) 165(2) 1_556
O5 H5 N1 0.816(14) 1.935(15) 2.734(3) 166(2) .
O6 H6 N4 0.847(14) 1.948(15) 2.789(3) 172(2) .
